data_4129403
loop_
_publ_author_name
'Du, Ji-Yuan'
'Zeng, Chao'
'Han, Xiao-Jie'
'Qu, Hu'
'Zhao, Xian-He'
'An, Xian-Tao'
'Fan, Chun-An'

_publ_section_title
;
 Asymmetric total synthesis of Apocynaceae hydrocarbazole alkaloids
 (+)-deethylibophyllidine and (+)-limaspermidine.
;
_journal_issue 12
_journal_name_full 'Journal of the American Chemical Society'
_journal_page_first 4267
_journal_page_last 4273
_journal_paper_doi 10.1021/jacs.5b01926
_journal_volume 137
_journal_year 2015
_chemical_absolute_configuration unk
_chemical_formula_moiety 'C16 H16 N2 O2'
_chemical_formula_sum 'C16 H16 N2 O2'
_chemical_formula_weight 268.31
_space_group_crystal_system orthorhombic
_space_group_IT_number 19
_space_group_name_Hall 'P 2ac 2ab'
_space_group_name_H-M_alt 'P 21 21 21'
_atom_sites_solution_hydrogens geom
_atom_sites_solution_primary direct
_atom_sites_solution_secondary difmap
_audit_creation_date 2013-12-16
_audit_creation_method
;
Olex2 1.2
(compiled 2013.12.10 svn.r2850 for OlexSys, GUI svn.r4736)
;
_cell_angle_alpha 90.00
_cell_angle_beta 90.00
_cell_angle_gamma 90.00
_cell_formula_units_Z 4
_cell_length_a 8.13784(15)
_cell_length_b 10.2608(2)
_cell_length_c 15.6066(3)
_cell_measurement_reflns_used 4378
_cell_measurement_temperature 293(2)
_cell_measurement_theta_max 70.6340
_cell_measurement_theta_min 4.2830
_cell_volume 1303.16(4)
_computing_cell_refinement
;
CrysAlisPro, Agilent Technologies,
Version 1.171.36.28 (release 01-02-2013 CrysAlis171 .NET)
(compiled Feb  1 2013,16:14:44)
;
_computing_data_collection
;
CrysAlisPro, Agilent Technologies,
Version 1.171.36.28 (release 01-02-2013 CrysAlis171 .NET)
(compiled Feb  1 2013,16:14:44)
;
_computing_data_reduction
;
CrysAlisPro, Agilent Technologies,
Version 1.171.36.28 (release 01-02-2013 CrysAlis171 .NET)
(compiled Feb  1 2013,16:14:44)
;
_computing_molecular_graphics 'Olex2 (Dolomanov et al., 2009)'
_computing_publication_material 'Olex2 (Dolomanov et al., 2009)'
_computing_structure_refinement 'ShelXL (Sheldrick, 2008)'
_computing_structure_solution 'ShelXS (Sheldrick, 2008)'
_diffrn_ambient_temperature 293(2)
_diffrn_detector_area_resol_mean 16.0733
_diffrn_measured_fraction_theta_full 0.992
_diffrn_measured_fraction_theta_max 0.991
_diffrn_measurement_device_type 'SuperNova, Dual, Cu at zero, Eos'
_diffrn_measurement_method '\w scans'
_diffrn_orient_matrix_UB_11 0.1731170000
_diffrn_orient_matrix_UB_12 0.0503838000
_diffrn_orient_matrix_UB_13 -0.0223552000
_diffrn_orient_matrix_UB_21 0.0134288000
_diffrn_orient_matrix_UB_22 0.0625577000
_diffrn_orient_matrix_UB_23 0.0894381000
_diffrn_orient_matrix_UB_31 0.0754669000
_diffrn_orient_matrix_UB_32 -0.1268707000
_diffrn_orient_matrix_UB_33 0.0352195000
_diffrn_radiation_monochromator mirror
_diffrn_radiation_type CuK\a
_diffrn_radiation_wavelength 1.54184
_diffrn_reflns_av_R_equivalents 0.0258
_diffrn_reflns_av_unetI/netI 0.0268
_diffrn_reflns_limit_h_max 9
_diffrn_reflns_limit_h_min -9
_diffrn_reflns_limit_k_max 11
_diffrn_reflns_limit_k_min -12
_diffrn_reflns_limit_l_max 19
_diffrn_reflns_limit_l_min -18
_diffrn_reflns_number 5868
_diffrn_reflns_theta_full 70.00
_diffrn_reflns_theta_max 70.63
_diffrn_reflns_theta_min 5.16
_diffrn_source 'SuperNova (Cu) X-ray Source'
_exptl_absorpt_coefficient_mu 0.738
_exptl_absorpt_correction_T_max 1.00000
_exptl_absorpt_correction_T_min 0.68061
_exptl_absorpt_correction_type multi-scan
_exptl_absorpt_process_details
;
CrysAlisPro, Agilent Technologies,
Version 1.171.36.28 (release 01-02-2013 CrysAlis171 .NET)
(compiled Feb  1 2013,16:14:44)
Empirical absorption correction using spherical harmonics,
 implemented in SCALE3 ABSPACK scaling algorithm.
;
_exptl_crystal_colour 'clear light colourless'
_exptl_crystal_density_diffrn 1.368
_exptl_crystal_density_method 'not measured'
_exptl_crystal_description block
_exptl_crystal_F_000 568
_exptl_crystal_size_max 0.41
_exptl_crystal_size_mid 0.34
_exptl_crystal_size_min 0.29
_refine_diff_density_max 0.210
_refine_diff_density_min -0.176
_refine_diff_density_rms 0.044
_refine_ls_abs_structure_details 'Flack H D (1983), Acta Cryst. A39, 876-881'
_refine_ls_abs_structure_Flack -0.1(2)
_refine_ls_extinction_method none
_refine_ls_goodness_of_fit_ref 1.003
_refine_ls_hydrogen_treatment mixed
_refine_ls_matrix_type full
_refine_ls_number_parameters 193
_refine_ls_number_reflns 2466
_refine_ls_number_restraints 0
_refine_ls_restrained_S_all 1.003
_refine_ls_R_factor_all 0.0355
_refine_ls_R_factor_gt 0.0351
_refine_ls_shift/su_max 0.012
_refine_ls_shift/su_mean 0.002
_refine_ls_structure_factor_coef Fsqd
_refine_ls_weighting_details 'calc w=1/[\s^2^(Fo^2^)+(0.0763P)^2^+0.1184P] where P=(Fo^2^+2Fc^2^)/3'
_refine_ls_weighting_scheme calc
_refine_ls_wR_factor_gt 0.0945
_refine_ls_wR_factor_ref 0.0950
_reflns_number_gt 2441
_reflns_number_total 2466
_reflns_threshold_expression >2sigma(I)
_cod_data_source_file ja5b01926_si_001.cif
_cod_data_source_block dujyuan_1214_cu150k
_cod_original_cell_volume 1303.17(4)
_cod_database_code 4129403
_reflns_odcompleteness_completeness 93.49
_reflns_odcompleteness_iscentric 1
_reflns_odcompleteness_theta 74.33
_olex2_refinement_description
;
1. Fixed Uiso
 At 1.2 times of:
  All C(H) groups, All C(H,H) groups
2.a Ternary CH refined with riding coordinates:
 C5(H5)
2.b Secondary CH2 refined with riding coordinates:
 C4(H4A,H4B), C7(H7A,H7B), C9(H9A,H9B), C10(H10A,H10B)
2.c Aromatic/amide H refined with riding coordinates:
 C12(H12), C13(H13), C14(H14), C15(H15)
;

loop_
_space_group_symop_id
_space_group_symop_operation_xyz
1 'x, y, z'
2 '-x+1/2, -y, z+1/2'
3 '-x, y+1/2, -z+1/2'
4 'x+1/2, -y+1/2, -z'

loop_
_atom_site_label
_atom_site_type_symbol
_atom_site_fract_x
_atom_site_fract_y
_atom_site_fract_z
_atom_site_U_iso_or_equiv
_atom_site_adp_type
_atom_site_occupancy
_atom_site_symmetry_multiplicity
_atom_site_calc_flag
_atom_site_refinement_flags_posn
O1 O -0.38382(15) 0.38068(13) 0.49488(7) 0.0358(3) Uani 1 1 d .
O2 O 0.03745(11) 0.60166(9) 0.69999(6) 0.0231(2) Uani 1 1 d .
N1 N -0.11205(13) 0.41295(10) 0.69466(7) 0.0171(2) Uani 1 1 d .
N2 N -0.64078(14) 0.45674(12) 0.71406(8) 0.0244(3) Uani 1 1 d .
H2 H -0.735(3) 0.493(2) 0.6990(13) 0.039(5) Uiso 1 1 d .
C1 C -0.27307(15) 0.36099(11) 0.71959(8) 0.0154(3) Uani 1 1 d .
H1 H -0.263(2) 0.2913(18) 0.7653(12) 0.027(4) Uiso 1 1 d .
C2 C -0.32992(17) 0.30036(12) 0.63490(8) 0.0190(3) Uani 1 1 d .
H2A H -0.424(3) 0.2356(17) 0.6453(12) 0.027(4) Uiso 1 1 d .
C3 C -0.38819(16) 0.40207(13) 0.57091(8) 0.0204(3) Uani 1 1 d .
C4 C -0.4435(2) 0.53289(14) 0.60328(9) 0.0268(3) Uani 1 1 d .
H4A H -0.5362 0.5615 0.5690 0.032 Uiso 1 1 calc R
H4B H -0.3551 0.5950 0.5947 0.032 Uiso 1 1 calc R
C5 C -0.49344(16) 0.53602(12) 0.69711(9) 0.0204(3) Uani 1 1 d .
H5 H -0.5164 0.6264 0.7134 0.025 Uiso 1 1 calc R
C6 C -0.36394(15) 0.47976(11) 0.75939(8) 0.0156(3) Uani 1 1 d .
C7 C -0.22297(16) 0.57528(11) 0.77912(9) 0.0188(3) Uani 1 1 d .
H7A H -0.2565 0.6643 0.7677 0.023 Uiso 1 1 calc R
H7B H -0.1899 0.5685 0.8387 0.023 Uiso 1 1 calc R
C8 C -0.08270(16) 0.53536(12) 0.72005(8) 0.0173(3) Uani 1 1 d .
C9 C -0.03734(16) 0.33940(12) 0.62380(8) 0.0211(3) Uani 1 1 d .
H9A H 0.0645 0.2983 0.6415 0.025 Uiso 1 1 calc R
H9B H -0.0160 0.3953 0.5749 0.025 Uiso 1 1 calc R
C10 C -0.16932(18) 0.23727(12) 0.60289(9) 0.0245(3) Uani 1 1 d .
H10A H -0.1478 0.1560 0.6326 0.029 Uiso 1 1 calc R
H10B H -0.1742 0.2205 0.5418 0.029 Uiso 1 1 calc R
C11 C -0.63369(16) 0.42524(12) 0.80148(9) 0.0212(3) Uani 1 1 d .
C12 C -0.76008(18) 0.38007(13) 0.85372(11) 0.0288(3) Uani 1 1 d .
H12 H -0.8658 0.3681 0.8325 0.035 Uiso 1 1 calc R
C13 C -0.7221(2) 0.35347(14) 0.93885(11) 0.0326(4) Uani 1 1 d .
H13 H -0.8049 0.3243 0.9752 0.039 Uiso 1 1 calc R
C14 C -0.5644(2) 0.36918(14) 0.97114(10) 0.0314(4) Uani 1 1 d .
H14 H -0.5430 0.3518 1.0285 0.038 Uiso 1 1 calc R
C15 C -0.43829(19) 0.41101(13) 0.91748(9) 0.0242(3) Uani 1 1 d .
H15 H -0.3318 0.4201 0.9382 0.029 Uiso 1 1 calc R
C16 C -0.47403(16) 0.43882(12) 0.83282(8) 0.0178(3) Uani 1 1 d .

loop_
_atom_site_aniso_label
_atom_site_aniso_U_11
_atom_site_aniso_U_22
_atom_site_aniso_U_33
_atom_site_aniso_U_23
_atom_site_aniso_U_13
_atom_site_aniso_U_12
O1 0.0376(6) 0.0522(7) 0.0176(5) -0.0041(5) -0.0053(4) -0.0052(6)
O2 0.0158(4) 0.0231(4) 0.0304(5) 0.0014(4) -0.0002(4) -0.0049(4)
N1 0.0133(5) 0.0170(5) 0.0209(5) -0.0003(4) 0.0009(4) 0.0006(4)
N2 0.0144(6) 0.0269(6) 0.0318(6) -0.0003(5) -0.0047(5) 0.0033(5)
C1 0.0152(5) 0.0132(5) 0.0179(6) 0.0019(5) 0.0009(5) 0.0012(5)
C2 0.0207(6) 0.0157(5) 0.0206(6) -0.0017(5) 0.0027(5) -0.0039(5)
C3 0.0155(6) 0.0293(7) 0.0166(6) 0.0008(5) -0.0030(5) -0.0088(5)
C4 0.0326(7) 0.0255(6) 0.0223(6) 0.0086(5) -0.0073(6) 0.0019(6)
C5 0.0194(6) 0.0166(5) 0.0253(6) 0.0010(5) -0.0040(5) 0.0042(5)
C6 0.0162(6) 0.0138(5) 0.0168(6) 0.0003(4) -0.0014(5) 0.0006(5)
C7 0.0199(6) 0.0151(5) 0.0214(6) -0.0020(5) -0.0010(5) -0.0024(5)
C8 0.0142(6) 0.0182(5) 0.0195(6) 0.0026(5) -0.0057(5) 0.0008(5)
C9 0.0209(6) 0.0196(6) 0.0228(6) -0.0012(5) 0.0050(5) 0.0042(5)
C10 0.0285(7) 0.0173(6) 0.0275(7) -0.0041(5) 0.0058(6) 0.0013(5)
C11 0.0180(6) 0.0146(5) 0.0311(7) -0.0052(5) 0.0028(5) 0.0027(5)
C12 0.0180(6) 0.0210(6) 0.0473(9) -0.0060(6) 0.0115(6) 0.0004(5)
C13 0.0359(8) 0.0180(6) 0.0438(9) -0.0040(6) 0.0249(7) 0.0003(6)
C14 0.0492(9) 0.0206(6) 0.0242(7) -0.0035(5) 0.0132(7) 0.0001(6)
C15 0.0320(7) 0.0211(6) 0.0193(6) -0.0031(5) 0.0020(6) -0.0020(5)
C16 0.0199(6) 0.0141(5) 0.0194(6) -0.0034(4) 0.0045(5) -0.0003(5)

loop_
_atom_type_symbol
_atom_type_description
_atom_type_scat_dispersion_real
_atom_type_scat_dispersion_imag
_atom_type_scat_source
C C 0.0181 0.0091 'International Tables Vol C Tables 4.2.6.8 and 6.1.1.4'
H H 0.0000 0.0000 'International Tables Vol C Tables 4.2.6.8 and 6.1.1.4'
N N 0.0311 0.0180 'International Tables Vol C Tables 4.2.6.8 and 6.1.1.4'
O O 0.0492 0.0322 'International Tables Vol C Tables 4.2.6.8 and 6.1.1.4'

loop_
_geom_angle_atom_site_label_1
_geom_angle_atom_site_label_2
_geom_angle_atom_site_label_3
_geom_angle
C1 N1 C9 112.47(10)
C8 N1 C1 114.96(11)
C8 N1 C9 129.08(11)
C5 N2 H2 115.2(15)
C11 N2 H2 113.0(14)
C11 N2 C5 105.57(11)
N1 C1 H1 111.9(11)
N1 C1 C2 100.86(10)
N1 C1 C6 104.23(9)
C2 C1 H1 110.2(11)
C2 C1 C6 121.28(10)
C6 C1 H1 108.0(11)
C1 C2 H2A 110.6(11)
C1 C2 C10 101.19(10)
C3 C2 C1 112.46(11)
C3 C2 H2A 108.3(11)
C3 C2 C10 109.86(11)
C10 C2 H2A 114.4(10)
O1 C3 C2 120.77(13)
O1 C3 C4 120.10(13)
C4 C3 C2 119.05(11)
C3 C4 H4A 108.5
C3 C4 H4B 108.5
C3 C4 C5 115.01(11)
H4A C4 H4B 107.5
C5 C4 H4A 108.5
C5 C4 H4B 108.5
N2 C5 C4 112.27(11)
N2 C5 H5 108.7
N2 C5 C6 103.64(10)
C4 C5 H5 108.7
C4 C5 C6 114.57(11)
C6 C5 H5 108.7
C5 C6 C1 111.46(10)
C7 C6 C1 102.97(10)
C7 C6 C5 113.33(10)
C16 C6 C1 111.48(10)
C16 C6 C5 100.15(10)
C16 C6 C7 117.78(10)
C6 C7 H7A 110.7
C6 C7 H7B 110.7
H7A C7 H7B 108.8
C8 C7 C6 105.43(10)
C8 C7 H7A 110.7
C8 C7 H7B 110.7
O2 C8 N1 125.79(13)
O2 C8 C7 126.88(11)
N1 C8 C7 107.32(11)
N1 C9 H9A 111.2
N1 C9 H9B 111.2
N1 C9 C10 102.76(10)
H9A C9 H9B 109.1
C10 C9 H9A 111.2
C10 C9 H9B 111.2
C2 C10 H10A 111.0
C2 C10 H10B 111.0
C9 C10 C2 103.74(10)
C9 C10 H10A 111.0
C9 C10 H10B 111.0
H10A C10 H10B 109.0
C12 C11 N2 128.01(13)
C12 C11 C16 121.06(13)
C16 C11 N2 110.86(12)
C11 C12 H12 121.3
C13 C12 C11 117.44(14)
C13 C12 H12 121.3
C12 C13 H13 119.0
C14 C13 C12 121.95(14)
C14 C13 H13 119.0
C13 C14 H14 120.0
C13 C14 C15 119.93(14)
C15 C14 H14 120.0
C14 C15 H15 120.6
C16 C15 C14 118.90(14)
C16 C15 H15 120.6
C11 C16 C6 108.26(11)
C15 C16 C6 131.00(13)
C15 C16 C11 120.68(13)

loop_
_geom_bond_atom_site_label_1
_geom_bond_atom_site_label_2
_geom_bond_distance
O1 C3 1.2071(18)
O2 C8 1.2316(16)
N1 C1 1.4672(16)
N1 C8 1.3385(17)
N1 C9 1.4705(16)
N2 H2 0.88(2)
N2 C5 1.4729(18)
N2 C11 1.403(2)
C1 H1 1.014(19)
C1 C2 1.5323(17)
C1 C6 1.5550(16)
C2 H2A 1.03(2)
C2 C3 1.5203(19)
C2 C10 1.5416(18)
C3 C4 1.503(2)
C4 H4A 0.9700
C4 H4B 0.9700
C4 C5 1.5200(19)
C5 H5 0.9800
C5 C6 1.5455(17)
C6 C7 1.5399(17)
C6 C16 1.5141(17)
C7 H7A 0.9700
C7 H7B 0.9700
C7 C8 1.5233(19)
C9 H9A 0.9700
C9 H9B 0.9700
C9 C10 1.5357(19)
C10 H10A 0.9700
C10 H10B 0.9700
C11 C12 1.392(2)
C11 C16 1.3952(19)
C12 H12 0.9300
C12 C13 1.391(3)
C13 H13 0.9300
C13 C14 1.388(3)
C14 H14 0.9300
C14 C15 1.393(2)
C15 H15 0.9300
C15 C16 1.3827(18)

loop_
_geom_torsion_atom_site_label_1
_geom_torsion_atom_site_label_2
_geom_torsion_atom_site_label_3
_geom_torsion_atom_site_label_4
_geom_torsion
O1 C3 C4 C5 162.23(13)
N1 C1 C2 C3 -76.16(12)
N1 C1 C2 C10 41.01(11)
N1 C1 C6 C5 103.89(11)
N1 C1 C6 C7 -17.92(11)
N1 C1 C6 C16 -145.12(10)
N1 C9 C10 C2 24.48(13)
N2 C5 C6 C1 86.18(12)
N2 C5 C6 C7 -158.22(10)
N2 C5 C6 C16 -31.86(12)
N2 C11 C12 C13 179.02(13)
N2 C11 C16 C6 -1.52(14)
N2 C11 C16 C15 -179.12(11)
C1 N1 C8 O2 -173.30(12)
C1 N1 C8 C7 7.77(14)
C1 N1 C9 C10 2.05(13)
C1 C2 C3 O1 154.60(13)
C1 C2 C3 C4 -22.28(17)
C1 C2 C10 C9 -41.14(13)
C1 C6 C7 C8 22.39(12)
C1 C6 C16 C11 -97.13(12)
C1 C6 C16 C15 80.13(16)
C2 C1 C6 C5 -8.54(16)
C2 C1 C6 C7 -130.35(12)
C2 C1 C6 C16 102.45(13)
C2 C3 C4 C5 -20.87(18)
C3 C2 C10 C9 77.91(13)
C3 C4 C5 N2 -65.40(15)
C3 C4 C5 C6 52.46(16)
C4 C5 C6 C1 -36.48(15)
C4 C5 C6 C7 79.12(14)
C4 C5 C6 C16 -154.52(11)
C5 N2 C11 C12 162.88(13)
C5 N2 C11 C16 -20.01(14)
C5 C6 C7 C8 -98.15(12)
C5 C6 C16 C11 20.89(12)
C5 C6 C16 C15 -161.84(13)
C6 C1 C2 C3 38.01(16)
C6 C1 C2 C10 155.18(11)
C6 C7 C8 O2 161.80(12)
C6 C7 C8 N1 -19.29(13)
C7 C6 C16 C11 144.18(11)
C7 C6 C16 C15 -38.55(18)
C8 N1 C1 C2 133.30(11)
C8 N1 C1 C6 6.86(13)
C8 N1 C9 C10 -155.48(12)
C9 N1 C1 C2 -27.60(12)
C9 N1 C1 C6 -154.04(10)
C9 N1 C8 O2 -16.2(2)
C9 N1 C8 C7 164.85(12)
C10 C2 C3 O1 42.72(17)
C10 C2 C3 C4 -134.17(13)
C11 N2 C5 C4 156.75(11)
C11 N2 C5 C6 32.58(13)
C11 C12 C13 C14 -0.9(2)
C12 C11 C16 C6 175.82(11)
C12 C11 C16 C15 -1.78(19)
C12 C13 C14 C15 -0.9(2)
C13 C14 C15 C16 1.3(2)
C14 C15 C16 C6 -177.01(12)
C14 C15 C16 C11 -0.03(19)
C16 C6 C7 C8 145.49(11)
C16 C11 C12 C13 2.17(19)
